data_4065445
loop_
_publ_author_name
'Herbert, David E.'
'Ozerov, Oleg V.'

_publ_section_title
;
 Binuclear Palladium Complexes Supported by Bridged Pincer Ligands
;
_journal_issue 24
_journal_name_full Organometallics
_journal_page_first 6641
_journal_paper_doi 10.1021/om2008056
_journal_volume 30
_journal_year 2011
_chemical_formula_moiety 'C46 H62 Cl2 N4 P2 Pd2, 3(C6 H6)'
_chemical_formula_sum 'C64 H80 Cl2 N4 P2 Pd2'
_chemical_formula_weight 1250.96
_chemical_name_common 'PNNPdCl C4 dimer'
_chemical_name_systematic
; 
 ? 
;
_space_group_IT_number 2
_symmetry_cell_setting triclinic
_symmetry_space_group_name_Hall '-P 1'
_symmetry_space_group_name_H-M 'P -1'
_atom_sites_solution_hydrogens geom
_atom_sites_solution_primary direct
_atom_sites_solution_secondary difmap
_audit_creation_method SHELXL-97
_cell_angle_alpha 97.967(4)
_cell_angle_beta 96.749(4)
_cell_angle_gamma 98.808(4)
_cell_formula_units_Z 1
_cell_length_a 7.757(3)
_cell_length_b 13.319(5)
_cell_length_c 14.878(5)
_cell_measurement_reflns_used 6772
_cell_measurement_temperature 110(2)
_cell_measurement_theta_max 28.69
_cell_measurement_theta_min 2.26
_cell_volume 1489.1(9)
_computing_cell_refinement 'Bruker SMART'
_computing_data_collection 'Bruker SMART'
_computing_data_reduction 'Bruker SAINT'
_computing_molecular_graphics 'Bruker SHELXTL'
_computing_publication_material 'Bruker SHELXTL'
_computing_structure_refinement 'SHELXL-97 (Sheldrick, 2008)'
_computing_structure_solution 'SHELXS-97 (Sheldrick, 2008)'
_diffrn_ambient_temperature 110(2)
_diffrn_measured_fraction_theta_full 0.989
_diffrn_measured_fraction_theta_max 0.989
_diffrn_measurement_device_type 'CCD area detector'
_diffrn_measurement_method 'phi and omega scans'
_diffrn_radiation_monochromator graphite
_diffrn_radiation_source 'normal-focus sealed tube'
_diffrn_radiation_type MoK\a
_diffrn_radiation_wavelength 0.71073
_diffrn_reflns_av_R_equivalents 0.0533
_diffrn_reflns_av_sigmaI/netI 0.0647
_diffrn_reflns_limit_h_max 10
_diffrn_reflns_limit_h_min -10
_diffrn_reflns_limit_k_max 17
_diffrn_reflns_limit_k_min -17
_diffrn_reflns_limit_l_max 19
_diffrn_reflns_limit_l_min -19
_diffrn_reflns_number 17126
_diffrn_reflns_theta_full 27.50
_diffrn_reflns_theta_max 27.50
_diffrn_reflns_theta_min 1.93
_exptl_absorpt_coefficient_mu 0.790
_exptl_absorpt_correction_T_max 0.7459
_exptl_absorpt_correction_T_min 0.6540
_exptl_absorpt_correction_type multi-scan
_exptl_absorpt_process_details SADABS
_exptl_crystal_colour red
_exptl_crystal_density_diffrn 1.395
_exptl_crystal_density_method 'not measured'
_exptl_crystal_description block
_exptl_crystal_F_000 648
_exptl_crystal_size_max 0.21
_exptl_crystal_size_mid 0.18
_exptl_crystal_size_min 0.11
_refine_diff_density_max 0.782
_refine_diff_density_min -0.526
_refine_diff_density_rms 0.105
_refine_ls_extinction_method none
_refine_ls_goodness_of_fit_ref 1.054
_refine_ls_hydrogen_treatment constr
_refine_ls_matrix_type full
_refine_ls_number_parameters 340
_refine_ls_number_reflns 6767
_refine_ls_number_restraints 0
_refine_ls_restrained_S_all 1.054
_refine_ls_R_factor_all 0.0429
_refine_ls_R_factor_gt 0.0369
_refine_ls_shift/su_max 0.002
_refine_ls_shift/su_mean 0.000
_refine_ls_structure_factor_coef Fsqd
_refine_ls_weighting_details 'calc w=1/[\s^2^(Fo^2^)+(0.0468P)^2^+0.0000P] where P=(Fo^2^+2Fc^2^)/3'
_refine_ls_weighting_scheme calc
_refine_ls_wR_factor_gt 0.0966
_refine_ls_wR_factor_ref 0.1008
_reflns_number_gt 5910
_reflns_number_total 6767
_reflns_threshold_expression >2sigma(I)
_cod_data_source_file om2008056_si_002.cif
_cod_data_source_block oz248_dh268_centro
_cod_depositor_comments
;
The following automatic conversions were performed:

'_symmetry_cell_setting' value 'Triclinic' changed to 'triclinic'
according to /home/saulius/struct/CIF-dictionaries/cif_core.dic
dictionary named 'cif_core.dic' version 2.4.1 from 2010-06-29.

Automatic conversion script
Id: cif_fix_values 1715 2011-07-08 13:25:40Z adriana 
;
_cod_original_sg_symbol_H-M P-1
_cod_database_code 4065445

loop_
_symmetry_equiv_pos_as_xyz
'x, y, z'
'-x, -y, -z'

loop_
_atom_site_label
_atom_site_type_symbol
_atom_site_fract_x
_atom_site_fract_y
_atom_site_fract_z
_atom_site_U_iso_or_equiv
_atom_site_adp_type
_atom_site_occupancy
_atom_site_symmetry_multiplicity
_atom_site_calc_flag
_atom_site_refinement_flags
Pd1 Pd 0.31092(2) 0.719399(13) 0.360704(12) 0.01490(8) Uani 1 1 d .
Cl1 Cl 0.43169(9) 0.79366(5) 0.50954(4) 0.02214(14) Uani 1 1 d .
P1 P 0.45571(8) 0.84737(5) 0.30372(4) 0.01585(14) Uani 1 1 d .
N1 N 0.1955(3) 0.66795(16) 0.23024(14) 0.0167(4) Uani 1 1 d .
N2 N 0.1877(3) 0.58434(15) 0.39979(14) 0.0155(4) Uani 1 1 d .
C1 C 0.2769(3) 0.70679(19) 0.16015(17) 0.0178(5) Uani 1 1 d .
C2 C 0.4100(3) 0.79459(19) 0.18282(16) 0.0168(5) Uani 1 1 d .
C3 C 0.5009(3) 0.8327(2) 0.11495(17) 0.0202(5) Uani 1 1 d .
H3 H 0.5900 0.8920 0.1317 0.024 Uiso 1 1 calc R
C4 C 0.4636(3) 0.7858(2) 0.02430(18) 0.0226(5) Uani 1 1 d .
C5 C 0.3347(4) 0.6967(2) 0.00339(18) 0.0230(6) Uani 1 1 d .
H5 H 0.3093 0.6619 -0.0581 0.028 Uiso 1 1 calc R
C6 C 0.2438(3) 0.6578(2) 0.06839(17) 0.0197(5) Uani 1 1 d .
H6 H 0.1575 0.5972 0.0511 0.024 Uiso 1 1 calc R
C7 C 0.5590(4) 0.8283(2) -0.0485(2) 0.0343(7) Uani 1 1 d .
H7A H 0.6742 0.8679 -0.0203 0.051 Uiso 1 1 calc R
H7B H 0.4894 0.8731 -0.0783 0.051 Uiso 1 1 calc R
H7C H 0.5753 0.7714 -0.0942 0.051 Uiso 1 1 calc R
C8 C 0.6976(3) 0.8731(2) 0.33374(18) 0.0199(5) Uani 1 1 d .
H8 H 0.7486 0.9013 0.2819 0.024 Uiso 1 1 calc R
C9 C 0.7615(4) 0.7708(2) 0.34163(19) 0.0259(6) Uani 1 1 d .
H9A H 0.8902 0.7813 0.3458 0.039 Uiso 1 1 calc R
H9B H 0.7090 0.7201 0.2874 0.039 Uiso 1 1 calc R
H9C H 0.7262 0.7456 0.3967 0.039 Uiso 1 1 calc R
C10 C 0.7623(4) 0.9518(2) 0.42041(19) 0.0249(6) Uani 1 1 d .
H10A H 0.7062 0.9288 0.4714 0.037 Uiso 1 1 calc R
H10B H 0.7319 1.0185 0.4104 0.037 Uiso 1 1 calc R
H10C H 0.8905 0.9586 0.4351 0.037 Uiso 1 1 calc R
C11 C 0.3808(3) 0.97140(19) 0.32292(18) 0.0206(5) Uani 1 1 d .
H11 H 0.4330 1.0052 0.3866 0.025 Uiso 1 1 calc R
C12 C 0.1814(4) 0.9552(2) 0.3196(2) 0.0264(6) Uani 1 1 d .
H12A H 0.1419 1.0220 0.3240 0.040 Uiso 1 1 calc R
H12B H 0.1485 0.9214 0.3711 0.040 Uiso 1 1 calc R
H12C H 0.1256 0.9119 0.2618 0.040 Uiso 1 1 calc R
C13 C 0.4455(4) 1.0437(2) 0.25831(19) 0.0267(6) Uani 1 1 d .
H13A H 0.3904 1.0155 0.1953 0.040 Uiso 1 1 calc R
H13B H 0.5738 1.0506 0.2619 0.040 Uiso 1 1 calc R
H13C H 0.4138 1.1114 0.2761 0.040 Uiso 1 1 calc R
C14 C 0.0199(3) 0.62039(18) 0.21422(16) 0.0162(5) Uani 1 1 d .
C15 C -0.0496(3) 0.55300(19) 0.27104(17) 0.0173(5) Uani 1 1 d .
C16 C -0.2271(3) 0.50397(19) 0.25230(17) 0.0191(5) Uani 1 1 d .
H16 H -0.2692 0.4570 0.2906 0.023 Uiso 1 1 calc R
C17 C -0.3428(3) 0.52162(19) 0.18011(18) 0.0202(5) Uani 1 1 d .
C18 C -0.2748(3) 0.5902(2) 0.12594(17) 0.0208(5) Uani 1 1 d .
H18 H -0.3509 0.6050 0.0765 0.025 Uiso 1 1 calc R
C19 C -0.1004(3) 0.63805(19) 0.14110(18) 0.0211(5) Uani 1 1 d .
H19 H -0.0602 0.6839 0.1015 0.025 Uiso 1 1 calc R
C20 C -0.5343(3) 0.4715(2) 0.1648(2) 0.0263(6) Uani 1 1 d .
H20A H -0.5445 0.4025 0.1817 0.039 Uiso 1 1 calc R
H20B H -0.5821 0.4662 0.1000 0.039 Uiso 1 1 calc R
H20C H -0.6007 0.5131 0.2027 0.039 Uiso 1 1 calc R
C21 C 0.0510(3) 0.52815(19) 0.35213(17) 0.0181(5) Uani 1 1 d .
H21 H 0.0107 0.4643 0.3709 0.022 Uiso 1 1 calc R
C22 C 0.2748(3) 0.54413(19) 0.47715(17) 0.0189(5) Uani 1 1 d .
H22A H 0.1990 0.4811 0.4875 0.023 Uiso 1 1 calc R
H22B H 0.2899 0.5958 0.5334 0.023 Uiso 1 1 calc R
C23 C 0.4531(3) 0.5194(2) 0.45923(17) 0.0192(5) Uani 1 1 d .
H23A H 0.5274 0.5819 0.4469 0.023 Uiso 1 1 calc R
H23B H 0.4375 0.4662 0.4040 0.023 Uiso 1 1 calc R
C31 C 0.9197(4) 0.0799(3) 0.0350(2) 0.0406(8) Uani 1 1 d .
H31 H 0.8651 0.1349 0.0589 0.049 Uiso 1 1 calc R
C32 C 0.9817(5) 0.0153(3) 0.0921(2) 0.0413(8) Uani 1 1 d .
H32 H 0.9687 0.0254 0.1552 0.050 Uiso 1 1 calc R
C30 C 0.9378(4) 0.0636(2) -0.0565(2) 0.0400(8) Uani 1 1 d .
H30 H 0.8942 0.1074 -0.0957 0.048 Uiso 1 1 calc R
C24 C 0.2067(4) 0.2776(2) 0.3032(2) 0.0357(7) Uani 1 1 d .
H24 H 0.3280 0.2887 0.2963 0.043 Uiso 1 1 calc R
C25 C 0.1562(4) 0.2584(2) 0.3856(2) 0.0356(7) Uani 1 1 d .
H25 H 0.2431 0.2562 0.4356 0.043 Uiso 1 1 calc R
C26 C -0.0188(4) 0.2423(2) 0.3961(2) 0.0341(7) Uani 1 1 d .
H26 H -0.0527 0.2290 0.4532 0.041 Uiso 1 1 calc R
C27 C -0.1458(4) 0.2456(2) 0.3235(2) 0.0319(7) Uani 1 1 d .
H27 H -0.2670 0.2343 0.3306 0.038 Uiso 1 1 calc R
C28 C -0.0958(4) 0.2651(2) 0.2410(2) 0.0347(7) Uani 1 1 d .
H28 H -0.1831 0.2678 0.1913 0.042 Uiso 1 1 calc R
C29 C 0.0797(5) 0.2808(2) 0.2297(2) 0.0383(8) Uani 1 1 d .
H29 H 0.1136 0.2937 0.1725 0.046 Uiso 1 1 calc R

loop_
_atom_site_aniso_label
_atom_site_aniso_U_11
_atom_site_aniso_U_22
_atom_site_aniso_U_33
_atom_site_aniso_U_23
_atom_site_aniso_U_13
_atom_site_aniso_U_12
Pd1 0.01701(12) 0.01369(11) 0.01364(12) 0.00295(7) 0.00047(7) 0.00213(8)
Cl1 0.0261(3) 0.0226(3) 0.0154(3) 0.0010(2) -0.0001(2) 0.0013(3)
P1 0.0176(3) 0.0140(3) 0.0152(3) 0.0022(2) 0.0013(2) 0.0011(2)
N1 0.0176(10) 0.0176(10) 0.0144(10) 0.0047(8) 0.0005(8) 0.0011(8)
N2 0.0166(10) 0.0154(10) 0.0160(10) 0.0057(8) 0.0019(8) 0.0050(8)
C1 0.0185(12) 0.0180(12) 0.0179(12) 0.0042(10) 0.0005(9) 0.0063(10)
C2 0.0187(12) 0.0161(12) 0.0159(12) 0.0035(9) 0.0016(9) 0.0038(10)
C3 0.0199(13) 0.0181(12) 0.0228(13) 0.0056(10) 0.0032(10) 0.0012(10)
C4 0.0245(14) 0.0251(14) 0.0196(13) 0.0072(11) 0.0023(10) 0.0063(11)
C5 0.0269(14) 0.0265(14) 0.0153(13) 0.0012(10) 0.0000(10) 0.0073(11)
C6 0.0207(13) 0.0190(12) 0.0176(13) 0.0000(10) -0.0002(10) 0.0024(10)
C7 0.0410(18) 0.0377(17) 0.0220(15) 0.0064(13) 0.0085(13) -0.0044(14)
C8 0.0156(12) 0.0213(13) 0.0209(13) 0.0018(10) 0.0021(10) -0.0009(10)
C9 0.0201(13) 0.0266(14) 0.0302(15) 0.0004(12) 0.0024(11) 0.0058(11)
C10 0.0200(13) 0.0241(14) 0.0266(14) -0.0036(11) 0.0005(11) 0.0004(11)
C11 0.0233(13) 0.0175(12) 0.0196(13) 0.0006(10) 0.0008(10) 0.0031(10)
C12 0.0270(14) 0.0231(14) 0.0318(15) 0.0060(12) 0.0069(12) 0.0097(11)
C13 0.0308(15) 0.0183(13) 0.0334(16) 0.0082(11) 0.0069(12) 0.0062(11)
C14 0.0199(12) 0.0137(11) 0.0144(12) -0.0005(9) 0.0005(9) 0.0048(9)
C15 0.0193(12) 0.0165(12) 0.0161(12) 0.0034(9) 0.0000(9) 0.0042(10)
C16 0.0200(13) 0.0153(12) 0.0223(13) 0.0038(10) 0.0027(10) 0.0032(10)
C17 0.0187(13) 0.0168(12) 0.0228(13) -0.0023(10) -0.0004(10) 0.0031(10)
C18 0.0206(13) 0.0237(13) 0.0168(13) 0.0009(10) -0.0040(10) 0.0070(11)
C19 0.0239(13) 0.0175(12) 0.0225(13) 0.0055(10) 0.0017(10) 0.0050(10)
C20 0.0200(13) 0.0262(14) 0.0307(15) 0.0035(12) -0.0020(11) 0.0029(11)
C21 0.0193(12) 0.0184(12) 0.0191(13) 0.0065(10) 0.0061(10) 0.0048(10)
C22 0.0235(13) 0.0175(12) 0.0164(12) 0.0071(10) 0.0009(10) 0.0035(10)
C23 0.0216(13) 0.0202(12) 0.0167(12) 0.0068(10) -0.0003(10) 0.0054(10)
C31 0.0395(18) 0.0338(17) 0.044(2) -0.0044(15) -0.0112(15) 0.0164(15)
C32 0.045(2) 0.045(2) 0.0319(18) 0.0029(15) -0.0023(15) 0.0102(16)
C30 0.0448(19) 0.0297(16) 0.0410(19) 0.0066(14) -0.0144(15) 0.0072(14)
C24 0.0286(16) 0.0241(15) 0.054(2) -0.0017(14) 0.0128(14) 0.0056(12)
C25 0.0356(17) 0.0275(16) 0.0428(19) 0.0070(14) -0.0046(14) 0.0091(13)
C26 0.0426(18) 0.0251(15) 0.0340(17) 0.0087(13) 0.0047(14) 0.0013(13)
C27 0.0306(16) 0.0242(15) 0.0383(17) -0.0011(12) 0.0057(13) 0.0012(12)
C28 0.0385(18) 0.0301(16) 0.0312(17) -0.0020(13) -0.0044(13) 0.0059(13)
C29 0.049(2) 0.0317(17) 0.0347(18) 0.0010(14) 0.0168(15) 0.0046(15)

loop_
_atom_type_symbol
_atom_type_description
_atom_type_scat_dispersion_real
_atom_type_scat_dispersion_imag
_atom_type_scat_source
C C 0.0033 0.0016 'International Tables Vol C Tables 4.2.6.8 and 6.1.1.4'
H H 0.0000 0.0000 'International Tables Vol C Tables 4.2.6.8 and 6.1.1.4'
Cl Cl 0.1484 0.1585 'International Tables Vol C Tables 4.2.6.8 and 6.1.1.4'
N N 0.0061 0.0033 'International Tables Vol C Tables 4.2.6.8 and 6.1.1.4'
P P 0.1023 0.0942 'International Tables Vol C Tables 4.2.6.8 and 6.1.1.4'
Pd Pd -0.9988 1.0072 'International Tables Vol C Tables 4.2.6.8 and 6.1.1.4'

loop_
_geom_angle_atom_site_label_1
_geom_angle_atom_site_label_2
_geom_angle_atom_site_label_3
_geom_angle
_geom_angle_site_symmetry_1
_geom_angle_site_symmetry_3
N1 Pd1 N2 89.63(8) . .
N1 Pd1 P1 85.28(6) . .
N2 Pd1 P1 171.57(6) . .
N1 Pd1 Cl1 174.17(6) . .
N2 Pd1 Cl1 93.86(6) . .
P1 Pd1 Cl1 91.78(3) . .
C2 P1 C11 109.63(11) . .
C2 P1 C8 106.42(12) . .
C11 P1 C8 107.05(12) . .
C2 P1 Pd1 99.84(8) . .
C11 P1 Pd1 116.62(9) . .
C8 P1 Pd1 116.51(9) . .
C14 N1 C1 120.7(2) . .
C14 N1 Pd1 118.95(16) . .
C1 N1 Pd1 117.76(16) . .
C21 N2 C22 117.8(2) . .
C21 N2 Pd1 122.26(17) . .
C22 N2 Pd1 119.30(16) . .
N1 C1 C6 123.3(2) . .
N1 C1 C2 119.0(2) . .
C6 C1 C2 117.4(2) . .
C3 C2 C1 120.6(2) . .
C3 C2 P1 124.72(19) . .
C1 C2 P1 114.62(18) . .
C4 C3 C2 121.5(2) . .
C3 C4 C5 117.1(2) . .
C3 C4 C7 121.3(2) . .
C5 C4 C7 121.6(2) . .
C6 C5 C4 122.5(2) . .
C5 C6 C1 120.7(2) . .
C10 C8 C9 111.5(2) . .
C10 C8 P1 113.30(18) . .
C9 C8 P1 108.73(17) . .
C12 C11 C13 112.4(2) . .
C12 C11 P1 110.34(18) . .
C13 C11 P1 112.82(18) . .
N1 C14 C15 121.7(2) . .
N1 C14 C19 122.3(2) . .
C15 C14 C19 116.0(2) . .
C14 C15 C16 120.7(2) . .
C14 C15 C21 124.4(2) . .
C16 C15 C21 114.9(2) . .
C17 C16 C15 122.5(2) . .
C18 C17 C16 116.5(2) . .
C18 C17 C20 122.4(2) . .
C16 C17 C20 121.0(2) . .
C19 C18 C17 122.5(2) . .
C18 C19 C14 121.7(2) . .
N2 C21 C15 125.9(2) . .
N2 C22 C23 111.53(19) . .
C22 C23 C23 111.8(3) . 2_666
C30 C31 C32 119.6(3) . .
C30 C32 C31 119.6(3) 2_755 .
C31 C30 C32 120.9(3) . 2_755
C25 C24 C29 119.9(3) . .
C26 C25 C24 120.5(3) . .
C25 C26 C27 120.0(3) . .
C28 C27 C26 119.8(3) . .
C27 C28 C29 120.6(3) . .
C28 C29 C24 119.3(3) . .

loop_
_geom_bond_atom_site_label_1
_geom_bond_atom_site_label_2
_geom_bond_distance
_geom_bond_site_symmetry_2
Pd1 N1 2.018(2) .
Pd1 N2 2.093(2) .
Pd1 P1 2.2189(9) .
Pd1 Cl1 2.3197(9) .
P1 C2 1.811(3) .
P1 C11 1.830(3) .
P1 C8 1.844(3) .
N1 C14 1.389(3) .
N1 C1 1.399(3) .
N2 C21 1.273(3) .
N2 C22 1.472(3) .
C1 C6 1.405(3) .
C1 C2 1.409(3) .
C2 C3 1.405(3) .
C3 C4 1.383(4) .
C4 C5 1.401(4) .
C4 C7 1.507(4) .
C5 C6 1.374(4) .
C8 C10 1.525(4) .
C8 C9 1.534(4) .
C11 C12 1.522(4) .
C11 C13 1.525(4) .
C14 C15 1.407(3) .
C14 C19 1.418(3) .
C15 C16 1.409(3) .
C15 C21 1.464(3) .
C16 C17 1.386(3) .
C17 C18 1.385(4) .
C17 C20 1.510(4) .
C18 C19 1.382(4) .
C22 C23 1.515(3) .
C23 C23 1.533(5) 2_666
C31 C30 1.376(5) .
C31 C32 1.388(4) .
C32 C30 1.377(5) 2_755
C30 C32 1.377(5) 2_755
C24 C25 1.375(4) .
C24 C29 1.392(5) .
C25 C26 1.372(4) .
C26 C27 1.384(4) .
C27 C28 1.376(4) .
C28 C29 1.379(5) .
